data_1536751
loop_
_publ_author_name
'Klevtsova, R.F.'
'Glinskaya, L.A.'
'Vasil'ev, A.D.'
'Kruglik, A.I.'
'Kozhevnikova, N.M.'
'Korsun, V.P.'

_publ_section_title
;
 Crystal structure investigation of triple molybdates Li3Ba2Ln3(MoO4)8,
 where Ln=Gd, Tm
;
_journal_name_full 'Zhurnal Strukturnoi Khimii (Issue-No. from 1981)'
_journal_page_first 126
_journal_page_last 130
_journal_volume 33
_journal_year 1992
_chemical_formula_sum 'Ba2 Gd3 Li3 Mo8 O32'
_chemical_name_systematic 'Li3 Ba2 Gd3 (Mo O4)8'
_space_group_IT_number 15
_symmetry_space_group_name_Hall '-C 2yc'
_symmetry_space_group_name_H-M 'C 1 2/c 1'
_cell_angle_alpha 90
_cell_angle_beta 91.126
_cell_angle_gamma 90
_cell_formula_units_Z 2
_cell_length_a 5.238
_cell_length_b 12.758
_cell_length_c 19.151
_cell_volume 1279.545
_citation_journal_id_ASTM ZSTKAI
_cod_data_source_file Klevtsova_ZSTKAI_1992_1262.cif
_cod_data_source_block Ba2Gd3Li3Mo8O32
_cod_database_code 1536751

loop_
_symmetry_equiv_pos_as_xyz
x,y,z
-x,y,-z+1/2
-x,-y,-z
x,-y,z-1/2
x+1/2,y+1/2,z
-x+1/2,y+1/2,-z+1/2
-x+1/2,-y+1/2,-z
x+1/2,-y+1/2,z-1/2

loop_
_atom_site_label
_atom_site_type_symbol
_atom_site_fract_x
_atom_site_fract_y
_atom_site_fract_z
_atom_site_occupancy
_atom_site_U_iso_or_equiv
O3 O-2 0.7284 0.8011 0.2128 1 0.0
Mo2 Mo+6 0.5084 0.0598 0.093 1 0.0
Gd1 Gd+3 0.5 0.4712 0.25 0.15 0.0
O4 O-2 0.6595 0.7403 0.0697 1 0.0
O8 O-2 0.6536 0.1684 0.0478 1 0.0
Gd2 Gd+3 0.4982 0.353 0.0321 0.675 0.0
Mo1 Mo+6 0.4987 0.7616 0.1511 1 0.0
Ba2 Ba+2 0.4982 0.353 0.0321 0.075 0.0
O7 O-2 0.3729 0.086 0.1736 1 0.0
Li2 Li+1 0.5 0.1871 0.25 1 0.0
Ba1 Ba+2 0.5 0.4712 0.25 0.85 0.0
O6 O-2 0.7321 -0.0414 0.1057 1 0.0
O2 O-2 0.3578 0.6464 0.1802 1 0.0
Li1 Li+1 0.4982 0.353 0.0321 0.25 0.0
O5 O-2 0.2494 0.0176 0.0368 1 0.0
O1 O-2 0.2462 0.8531 0.1372 1 0.0
